data_4346580
loop_
_publ_author_name
'Przyojski, Jacob A.'
'Kiewit, Monica L.'
'Fillman, Kathlyn L.'
'Arman, Hadi D.'
'Tonzetich, Zachary J.'

_publ_section_related_literature
;
?
;
_publ_section_title
;
 Homoleptic transition metal complexes of the 7-azaindolide ligand
 featuring \k(1)-N1 coordination.
;
_journal_issue 19
_journal_name_full 'Inorganic chemistry'
_journal_page_first 9637
_journal_page_last 9645
_journal_paper_doi 10.1021/acs.inorgchem.5b01732
_journal_volume 54
_journal_year 2015
_chemical_formula_moiety 'C28 H20 Mn N8, 2(C7 H8), 2(Na)'
_chemical_formula_sum 'C42 H36 Mn N8 Na2'
_chemical_formula_weight 753.71
_space_group_IT_number 15
_space_group_name_Hall '-C 2yc'
_space_group_name_H-M_alt 'C 1 2/c 1'
_symmetry_cell_setting monoclinic
_symmetry_space_group_name_Hall '-C 2yc'
_symmetry_space_group_name_H-M 'C 1 2/c 1'
_atom_sites_solution_hydrogens geom
_atom_sites_solution_primary direct
_atom_sites_solution_secondary difmap
_audit_creation_date 2015-01-10
_audit_creation_method SHELXL-97
_audit_update_record
;
?

;
_cell_angle_alpha 90.00
_cell_angle_beta 98.714(7)
_cell_angle_gamma 90.00
_cell_formula_units_Z 4
_cell_length_a 14.794(2)
_cell_length_b 11.4549(16)
_cell_length_c 21.817(3)
_cell_measurement_reflns_used 7997
_cell_measurement_temperature 98(2)
_cell_measurement_theta_max 27.8
_cell_measurement_theta_min 3.1
_cell_volume 3654.5(9)
_computing_cell_refinement
;
CrystalClear-SM Expert 2.0 r5 (Rigaku, 2010)
;
_computing_data_collection
;
CrystalClear-SM Expert 2.0 r5 (Rigaku, 2010)
;
_computing_data_reduction
;
CrystalClear-SM Expert 2.0 r5 (Rigaku, 2010)
;
_computing_structure_refinement 'SHELXL-97 (Sheldrick, 1997)'
_computing_structure_solution 'SHELXS-97 (Sheldrick, 1990)'
_diffrn_ambient_temperature 98(2)
_diffrn_detector_area_resol_mean 28.5714
_diffrn_measured_fraction_theta_full 0.998
_diffrn_measured_fraction_theta_max 0.998
_diffrn_measurement_device_type
;
Saturn724 (2x2 bin mode)
;
_diffrn_measurement_method \w
_diffrn_radiation_monochromator graphite
_diffrn_radiation_source 'sealed tube'
_diffrn_radiation_type MoK\a
_diffrn_radiation_wavelength 0.71073
_diffrn_reflns_av_R_equivalents 0.0592
_diffrn_reflns_av_sigmaI/netI 0.0695
_diffrn_reflns_limit_h_max 18
_diffrn_reflns_limit_h_min -15
_diffrn_reflns_limit_k_max 13
_diffrn_reflns_limit_k_min -14
_diffrn_reflns_limit_l_max 26
_diffrn_reflns_limit_l_min -26
_diffrn_reflns_number 11114
_diffrn_reflns_reduction_process 'Lp corrections applied'
_diffrn_reflns_theta_full 26.00
_diffrn_reflns_theta_max 26.00
_diffrn_reflns_theta_min 3.08
_diffrn_standards_decay_% <1
_diffrn_standards_interval_count 0
_diffrn_standards_number 0
_exptl_absorpt_coefficient_mu 0.428
_exptl_absorpt_correction_T_max 1.000
_exptl_absorpt_correction_T_min 0.684
_exptl_absorpt_correction_type multi-scan
_exptl_absorpt_process_details 'ABSCOR (Higashi, 1995)'
_exptl_crystal_colour colourless
_exptl_crystal_density_diffrn 1.370
_exptl_crystal_density_method 'not measured'
_exptl_crystal_description chunk
_exptl_crystal_F_000 1564
_exptl_crystal_size_max 0.20
_exptl_crystal_size_mid 0.15
_exptl_crystal_size_min 0.08
_refine_diff_density_max 0.400
_refine_diff_density_min -0.439
_refine_diff_density_rms '0.064 ====END'
_refine_ls_extinction_method none
_refine_ls_goodness_of_fit_ref 0.991
_refine_ls_hydrogen_treatment mixed
_refine_ls_matrix_type full
_refine_ls_number_parameters 294
_refine_ls_number_reflns 3602
_refine_ls_number_restraints 0
_refine_ls_restrained_S_all 0.991
_refine_ls_R_factor_all 0.0563
_refine_ls_R_factor_gt 0.0429
_refine_ls_shift/su_max 0.003
_refine_ls_shift/su_mean 0.000
_refine_ls_structure_factor_coef Fsqd
_refine_ls_weighting_details 'calc w=1/[\s^2^(Fo^2^)+(0.0580P)^2^+2.9000P] where P=(Fo^2^+2Fc^2^)/3'
_refine_ls_weighting_scheme calc
_refine_ls_wR_factor_gt 0.1072
_refine_ls_wR_factor_ref 0.1152
_reflns_number_gt 2910
_reflns_number_total 3602
_reflns_threshold_expression >2sigma(I)
_cod_data_source_file ic5b01732_si_002.cif
_cod_data_source_block Na2[Mn(AzaIn)4]-2C7H8
_cod_original_sg_symbol_H-M C2/c
_cod_database_code 4346580

loop_
_symmetry_equiv_pos_as_xyz
'x, y, z'
'-x, y, -z+1/2'
'x+1/2, y+1/2, z'
'-x+1/2, y+1/2, -z+1/2'
'-x, -y, -z'
'x, -y, z-1/2'
'-x+1/2, -y+1/2, -z'
'x+1/2, -y+1/2, z-1/2'

loop_
_atom_site_label
_atom_site_type_symbol
_atom_site_fract_x
_atom_site_fract_y
_atom_site_fract_z
_atom_site_U_iso_or_equiv
_atom_site_adp_type
_atom_site_occupancy
_atom_site_symmetry_multiplicity
_atom_site_calc_flag
_atom_site_refinement_flags
Mn1 Mn 0.0000 0.69802(4) 0.2500 0.01627(14) Uani 1 2 d S
Na1 Na 0.07503(5) 0.51011(8) 0.35647(4) 0.0211(2) Uani 1 1 d .
N1 N 0.12096(11) 0.59994(16) 0.26051(8) 0.0182(4) Uani 1 1 d .
N2 N 0.08662(12) 0.47267(17) 0.17272(9) 0.0211(4) Uani 1 1 d .
N5 N -0.00162(11) 0.80626(16) 0.17360(8) 0.0184(4) Uani 1 1 d .
N6 N -0.08856(11) 0.69977(16) 0.09056(8) 0.0190(4) Uani 1 1 d .
C1 C 0.20289(14) 0.6478(2) 0.28942(10) 0.0217(5) Uani 1 1 d .
C2 C 0.27647(14) 0.6104(2) 0.26443(10) 0.0214(5) Uani 1 1 d .
C3 C 0.24218(13) 0.53489(19) 0.21479(10) 0.0184(4) Uani 1 1 d .
C4 C 0.27792(15) 0.4709(2) 0.16987(10) 0.0225(5) Uani 1 1 d .
C5 C 0.21814(15) 0.4086(2) 0.12775(11) 0.0233(5) Uani 1 1 d .
C6 C 0.12479(15) 0.4114(2) 0.13079(10) 0.0229(5) Uani 1 1 d .
C7 C 0.14610(13) 0.53186(19) 0.21396(9) 0.0178(4) Uani 1 1 d .
C15 C 0.03381(14) 0.9174(2) 0.17739(10) 0.0205(5) Uani 1 1 d .
C16 C 0.01298(14) 0.9799(2) 0.12389(10) 0.0199(4) Uani 1 1 d .
C17 C -0.04004(13) 0.90317(19) 0.08112(10) 0.0186(4) Uani 1 1 d .
C18 C -0.08392(14) 0.9088(2) 0.02014(10) 0.0205(5) Uani 1 1 d .
C19 C -0.12827(14) 0.8099(2) -0.00462(10) 0.0222(5) Uani 1 1 d .
C20 C -0.12869(14) 0.7092(2) 0.03104(10) 0.0217(5) Uani 1 1 d .
C21 C -0.04593(13) 0.79709(19) 0.11418(10) 0.0173(4) Uani 1 1 d .
C29 C 0.14856(15) 0.3385(2) 0.46763(11) 0.0264(5) Uani 1 1 d .
C30 C 0.22122(16) 0.4079(2) 0.45650(12) 0.0286(5) Uani 1 1 d .
C31 C 0.25153(17) 0.4065(2) 0.39957(13) 0.0344(6) Uani 1 1 d .
C32 C 0.21057(19) 0.3351(3) 0.35251(13) 0.0372(6) Uani 1 1 d .
C33 C 0.13767(18) 0.2657(3) 0.36254(13) 0.0363(6) Uani 1 1 d .
C34 C 0.10746(16) 0.2676(2) 0.41964(13) 0.0316(6) Uani 1 1 d .
C35 C 0.1168(2) 0.3400(3) 0.52938(14) 0.0384(6) Uani 1 1 d .
H15A H 0.0664(19) 0.942(3) 0.2170(14) 0.046 Uiso 1 1 d .
H6A H 0.0823(19) 0.368(3) 0.0999(13) 0.046 Uiso 1 1 d .
H1A H 0.201(2) 0.700(3) 0.3239(14) 0.046 Uiso 1 1 d .
H20A H -0.1612(19) 0.637(3) 0.0150(14) 0.046 Uiso 1 1 d .
H2A H 0.341(2) 0.632(3) 0.2783(14) 0.046 Uiso 1 1 d .
H4A H 0.341(2) 0.473(3) 0.1677(13) 0.046 Uiso 1 1 d .
H16A H 0.031(2) 1.060(3) 0.1172(13) 0.046 Uiso 1 1 d .
H34A H 0.058(2) 0.211(3) 0.4268(14) 0.046 Uiso 1 1 d .
H5A H 0.239(2) 0.364(3) 0.0950(14) 0.046 Uiso 1 1 d .
H33A H 0.106(2) 0.218(3) 0.3303(14) 0.046 Uiso 1 1 d .
H32A H 0.228(2) 0.332(3) 0.3157(14) 0.046 Uiso 1 1 d .
H30A H 0.2508(19) 0.456(3) 0.4912(14) 0.046 Uiso 1 1 d .
H18A H -0.0846(19) 0.980(3) -0.0046(14) 0.046 Uiso 1 1 d .
H19A H -0.156(2) 0.808(3) -0.0470(14) 0.046 Uiso 1 1 d .
H31A H 0.305(2) 0.453(3) 0.3940(14) 0.046 Uiso 1 1 d .
H35A H 0.167(2) 0.356(3) 0.5602(15) 0.058 Uiso 1 1 d .
H35B H 0.091(2) 0.270(4) 0.5361(15) 0.058 Uiso 1 1 d .
H35C H 0.067(2) 0.395(3) 0.5282(15) 0.058 Uiso 1 1 d .

loop_
_atom_site_aniso_label
_atom_site_aniso_U_11
_atom_site_aniso_U_22
_atom_site_aniso_U_33
_atom_site_aniso_U_23
_atom_site_aniso_U_13
_atom_site_aniso_U_12
Mn1 0.0170(2) 0.0148(3) 0.0170(2) 0.000 0.00269(17) 0.000
Na1 0.0205(4) 0.0184(5) 0.0241(4) 0.0019(4) 0.0019(3) 0.0007(3)
N1 0.0190(8) 0.0164(10) 0.0193(9) -0.0025(7) 0.0033(7) 0.0003(7)
N2 0.0203(9) 0.0191(10) 0.0233(9) -0.0018(8) 0.0014(7) 0.0008(7)
N5 0.0198(8) 0.0180(10) 0.0173(8) 0.0001(7) 0.0030(7) -0.0027(7)
N6 0.0186(8) 0.0188(10) 0.0200(9) 0.0000(7) 0.0046(7) -0.0016(7)
C1 0.0227(10) 0.0192(12) 0.0232(11) -0.0018(9) 0.0033(9) -0.0007(9)
C2 0.0186(10) 0.0214(12) 0.0238(11) -0.0008(9) 0.0020(9) -0.0001(8)
C3 0.0190(9) 0.0141(11) 0.0223(10) 0.0020(9) 0.0034(8) 0.0011(8)
C4 0.0196(10) 0.0243(13) 0.0241(11) 0.0029(9) 0.0048(9) 0.0030(9)
C5 0.0275(11) 0.0199(13) 0.0227(11) -0.0034(9) 0.0046(9) 0.0065(9)
C6 0.0228(10) 0.0208(13) 0.0247(11) -0.0030(9) 0.0021(9) 0.0021(9)
C7 0.0197(10) 0.0144(11) 0.0192(10) 0.0008(8) 0.0030(8) 0.0013(8)
C15 0.0201(10) 0.0198(12) 0.0217(11) -0.0007(9) 0.0036(9) -0.0032(8)
C16 0.0204(10) 0.0162(12) 0.0232(11) -0.0002(9) 0.0035(8) -0.0023(8)
C17 0.0160(9) 0.0196(12) 0.0213(10) 0.0014(9) 0.0061(8) 0.0008(8)
C18 0.0187(10) 0.0217(13) 0.0216(11) 0.0040(9) 0.0045(8) 0.0036(8)
C19 0.0183(10) 0.0268(14) 0.0208(11) 0.0022(9) 0.0007(8) 0.0011(9)
C20 0.0221(10) 0.0219(13) 0.0212(10) -0.0031(9) 0.0041(8) -0.0013(9)
C21 0.0153(9) 0.0188(12) 0.0184(10) 0.0001(8) 0.0042(8) 0.0025(8)
C29 0.0235(11) 0.0188(13) 0.0367(13) 0.0013(10) 0.0034(10) 0.0016(9)
C30 0.0236(11) 0.0239(14) 0.0375(13) -0.0001(11) 0.0021(10) 0.0013(9)
C31 0.0244(11) 0.0323(16) 0.0473(15) 0.0089(12) 0.0076(11) 0.0045(10)
C32 0.0432(15) 0.0352(16) 0.0352(14) 0.0051(12) 0.0129(12) 0.0149(12)
C33 0.0416(14) 0.0273(15) 0.0384(15) -0.0068(12) 0.0010(12) 0.0067(11)
C34 0.0277(12) 0.0211(14) 0.0455(15) -0.0026(11) 0.0041(11) -0.0018(10)
C35 0.0373(14) 0.0345(17) 0.0454(16) -0.0040(13) 0.0130(13) -0.0033(12)

loop_
_atom_type_symbol
_atom_type_description
_atom_type_scat_dispersion_real
_atom_type_scat_dispersion_imag
_atom_type_scat_source
C C 0.0033 0.0016 'International Tables Vol C Tables 4.2.6.8 and 6.1.1.4'
H H 0.0000 0.0000 'International Tables Vol C Tables 4.2.6.8 and 6.1.1.4'
Mn Mn 0.3368 0.7283 'International Tables Vol C Tables 4.2.6.8 and 6.1.1.4'
N N 0.0061 0.0033 'International Tables Vol C Tables 4.2.6.8 and 6.1.1.4'
Na Na 0.0362 0.0249 'International Tables Vol C Tables 4.2.6.8 and 6.1.1.4'

loop_
_geom_angle_atom_site_label_1
_geom_angle_atom_site_label_2
_geom_angle_atom_site_label_3
_geom_angle
_geom_angle_site_symmetry_1
_geom_angle_site_symmetry_3
N5 Mn1 N5 106.60(10) 2 .
N5 Mn1 N1 108.30(7) 2 2
N5 Mn1 N1 109.07(7) . 2
N5 Mn1 N1 109.07(7) 2 .
N5 Mn1 N1 108.30(7) . .
N1 Mn1 N1 115.17(10) 2 .
N5 Mn1 Na1 159.20(5) 2 2
N5 Mn1 Na1 81.95(5) . 2
N1 Mn1 Na1 51.01(5) 2 2
N1 Mn1 Na1 85.20(5) . 2
N5 Mn1 Na1 81.95(5) 2 .
N5 Mn1 Na1 159.20(5) . .
N1 Mn1 Na1 85.20(5) 2 .
N1 Mn1 Na1 51.01(5) . .
Na1 Mn1 Na1 96.65(3) 2 .
N2 Na1 N6 106.73(7) 2 2
N2 Na1 N1 103.55(6) 2 .
N6 Na1 N1 90.96(7) 2 .
N2 Na1 C32 122.70(9) 2 .
N6 Na1 C32 129.07(8) 2 .
N1 Na1 C32 89.00(8) . .
N2 Na1 C31 145.18(8) 2 .
N6 Na1 C31 101.82(8) 2 .
N1 Na1 C31 95.39(7) . .
C32 Na1 C31 27.80(8) . .
N2 Na1 C33 97.77(8) 2 .
N6 Na1 C33 144.82(7) 2 .
N1 Na1 C33 107.65(8) . .
C32 Na1 C33 27.57(8) . .
C31 Na1 C33 48.18(8) . .
N2 Na1 C1 129.40(7) 2 .
N6 Na1 C1 75.67(7) 2 .
N1 Na1 C1 27.37(6) . .
C32 Na1 C1 81.75(8) . .
C31 Na1 C1 76.69(7) . .
C33 Na1 C1 107.66(8) . .
N2 Na1 C30 133.10(8) 2 .
N6 Na1 C30 90.25(7) 2 .
N1 Na1 C30 119.90(7) . .
C32 Na1 C30 47.76(8) . .
C31 Na1 C30 26.66(7) . .
C33 Na1 C30 54.64(7) . .
C1 Na1 C30 96.82(7) . .
N2 Na1 C34 92.20(7) 2 .
N6 Na1 C34 125.92(7) 2 .
N1 Na1 C34 133.77(7) . .
C32 Na1 C34 47.25(8) . .
C31 Na1 C34 54.39(7) . .
C33 Na1 C34 26.31(7) . .
C1 Na1 C34 128.21(7) . .
C30 Na1 C34 45.33(7) . .
N2 Na1 Mn1 73.20(5) 2 .
N6 Na1 Mn1 75.16(5) 2 .
N1 Na1 Mn1 40.33(4) . .
C32 Na1 Mn1 127.82(7) . .
C31 Na1 Mn1 134.47(6) . .
C33 Na1 Mn1 137.35(6) . .
C1 Na1 Mn1 58.32(4) . .
C30 Na1 Mn1 153.35(6) . .
C34 Na1 Mn1 157.86(6) . .
C7 N1 C1 104.09(17) . .
C7 N1 Mn1 123.02(13) . .
C1 N1 Mn1 120.62(15) . .
C7 N1 Na1 121.30(14) . .
C1 N1 Na1 96.34(13) . .
Mn1 N1 Na1 88.66(6) . .
C7 N2 C6 114.82(18) . .
C7 N2 Na1 127.47(15) . 2
C6 N2 Na1 114.47(14) . 2
C21 N5 C15 104.61(18) . .
C21 N5 Mn1 131.48(15) . .
C15 N5 Mn1 123.19(14) . .
C21 N6 C20 114.53(19) . .
C21 N6 Na1 123.60(14) . 2
C20 N6 Na1 121.14(15) . 2
C2 C1 N1 113.0(2) . .
C2 C1 Na1 129.16(17) . .
N1 C1 Na1 56.29(11) . .
C2 C1 H1A 129.0(18) . .
N1 C1 H1A 118.0(18) . .
Na1 C1 H1A 81.3(19) . .
C1 C2 C3 106.42(18) . .
C1 C2 H2A 126.4(19) . .
C3 C2 H2A 127.2(19) . .
C4 C3 C2 136.8(2) . .
C4 C3 C7 117.72(19) . .
C2 C3 C7 105.44(18) . .
C5 C4 C3 118.0(2) . .
C5 C4 H4A 121.3(18) . .
C3 C4 H4A 120.6(19) . .
C4 C5 C6 119.9(2) . .
C4 C5 H5A 121.6(18) . .
C6 C5 H5A 118.4(17) . .
N2 C6 C5 124.5(2) . .
N2 C6 H6A 116.0(17) . .
C5 C6 H6A 119.5(17) . .
N2 C7 N1 123.91(19) . .
N2 C7 C3 125.0(2) . .
N1 C7 C3 111.04(18) . .
C16 C15 N5 113.56(19) . .
C16 C15 H15A 129.2(19) . .
N5 C15 H15A 117.2(19) . .
C15 C16 C17 105.5(2) . .
C15 C16 H16A 126.2(17) . .
C17 C16 H16A 128.3(17) . .
C18 C17 C21 118.0(2) . .
C18 C17 C16 136.7(2) . .
C21 C17 C16 105.33(18) . .
C19 C18 C17 117.6(2) . .
C19 C18 H18A 120.2(17) . .
C17 C18 H18A 122.2(18) . .
C18 C19 C20 120.3(2) . .
C18 C19 H19A 120.4(19) . .
C20 C19 H19A 119.2(19) . .
N6 C20 C19 124.5(2) . .
N6 C20 H20A 113.1(18) . .
C19 C20 H20A 122.3(18) . .
N6 C21 N5 123.9(2) . .
N6 C21 C17 125.12(19) . .
N5 C21 C17 110.99(19) . .
C30 C29 C34 117.7(2) . .
C30 C29 C35 120.6(2) . .
C34 C29 C35 121.6(2) . .
C31 C30 C29 121.0(2) . .
C31 C30 Na1 69.78(14) . .
C29 C30 Na1 82.04(14) . .
C31 C30 H30A 122.1(18) . .
C29 C30 H30A 116.8(18) . .
Na1 C30 H30A 121.3(18) . .
C32 C31 C30 120.6(2) . .
C32 C31 Na1 74.24(15) . .
C30 C31 Na1 83.56(14) . .
C32 C31 H31A 120.2(19) . .
C30 C31 H31A 119.1(19) . .
Na1 C31 H31A 116.4(18) . .
C31 C32 C33 119.2(3) . .
C31 C32 Na1 77.96(15) . .
C33 C32 Na1 80.23(16) . .
C31 C32 H32A 123(2) . .
C33 C32 H32A 117(2) . .
Na1 C32 H32A 111(2) . .
C32 C33 C34 119.9(3) . .
C32 C33 Na1 72.19(16) . .
C34 C33 Na1 83.29(16) . .
C32 C33 H33A 121.1(19) . .
C34 C33 H33A 119.0(19) . .
Na1 C33 H33A 113.4(18) . .
C33 C34 C29 121.5(2) . .
C33 C34 Na1 70.41(16) . .
C29 C34 Na1 80.35(15) . .
C33 C34 H34A 117.9(18) . .
C29 C34 H34A 120.4(18) . .
Na1 C34 H34A 125.5(17) . .
C29 C35 H35A 109(2) . .
C29 C35 H35B 109(2) . .
H35A C35 H35B 111(3) . .
C29 C35 H35C 109(2) . .
H35A C35 H35C 114(3) . .
H35B C35 H35C 104(3) . .

loop_
_geom_bond_atom_site_label_1
_geom_bond_atom_site_label_2
_geom_bond_distance
_geom_bond_site_symmetry_2
Mn1 N5 2.0746(18) 2
Mn1 N5 2.0746(18) .
Mn1 N1 2.0959(17) 2
Mn1 N1 2.0959(17) .
Mn1 Na1 3.2373(9) 2
Mn1 Na1 3.2373(9) .
Na1 N2 2.4182(19) 2
Na1 N6 2.455(2) 2
Na1 N1 2.517(2) .
Na1 C32 2.846(3) .
Na1 C31 2.892(3) .
Na1 C33 2.946(3) .
Na1 C1 3.007(2) .
Na1 C30 3.063(2) .
Na1 C34 3.106(3) .
N1 C7 1.376(3) .
N1 C1 1.391(3) .
N2 C7 1.343(3) .
N2 C6 1.344(3) .
N2 Na1 2.4182(19) 2
N5 C21 1.365(3) .
N5 C15 1.375(3) .
N6 C21 1.344(3) .
N6 C20 1.348(3) .
N6 Na1 2.455(2) 2
C1 C2 1.358(3) .
C1 H1A 0.97(3) .
C2 C3 1.419(3) .
C2 H2A 0.98(3) .
C3 C4 1.391(3) .
C3 C7 1.419(3) .
C4 C5 1.375(3) .
C4 H4A 0.94(3) .
C5 C6 1.393(3) .
C5 H5A 0.97(3) .
C6 H6A 0.98(3) .
C15 C16 1.364(3) .
C15 H15A 0.97(3) .
C16 C17 1.427(3) .
C16 H16A 0.97(3) .
C17 C18 1.391(3) .
C17 C21 1.422(3) .
C18 C19 1.377(3) .
C18 H18A 0.97(3) .
C19 C20 1.392(3) .
C19 H19A 0.95(3) .
C20 H20A 0.99(3) .
C29 C30 1.388(3) .
C29 C34 1.390(3) .
C29 C35 1.493(4) .
C30 C31 1.383(4) .
C30 H30A 0.98(3) .
C31 C32 1.379(4) .
C31 H31A 0.97(3) .
C32 C33 1.384(4) .
C32 H32A 0.88(3) .
C33 C34 1.386(4) .
C33 H33A 0.96(3) .
C34 H34A 1.00(3) .
C35 H35A 0.94(3) .
C35 H35B 0.91(4) .
C35 H35C 0.97(4) .
